data_4033654
loop_
_publ_author_name
'Van Raden, Jeff M.'
'Leonhardt, Erik J.'
'Zakharov, Lev N.'
'P\'erez-Guardiola, A'
'P\'erez-Jim\'enez, A J'
'Marshall, Checkers R.'
'Brozek, Carl K.'
'Sancho-Garc\'ia, J C'
'Jasti, Ramesh'

_publ_section_title
;
 Precision Nanotube Mimics via Self-Assembly of Programmed Carbon
 Nanohoops.
;
_journal_name_full 'The Journal of organic chemistry'
_journal_paper_doi 10.1021/acs.joc.9b02340
_journal_year 2019
_chemical_formula_sum 'C84 H80 F8 O6'
_chemical_formula_weight 1337.48
_space_group_crystal_system monoclinic
_space_group_IT_number 14
_space_group_name_Hall '-P 2ybc'
_space_group_name_H-M_alt 'P 1 21/c 1'
_symmetry_space_group_name_Hall '-P 2ybc'
_symmetry_space_group_name_H-M 'P 1 21/c 1'
_atom_sites_solution_hydrogens geom
_audit_creation_method SHELXL-2014/7
_cell_angle_alpha 90
_cell_angle_beta 94.711(4)
_cell_angle_gamma 90
_cell_formula_units_Z 4
_cell_length_a 13.4645(7)
_cell_length_b 19.5258(12)
_cell_length_c 26.8045(16)
_cell_measurement_reflns_used 3415
_cell_measurement_temperature 173(2)
_cell_measurement_theta_max 49.24
_cell_measurement_theta_min 2.80
_cell_volume 7023.2(7)
_computing_cell_refinement 'Bruker SAINT'
_computing_data_collection 'Bruker APEX2'
_computing_data_reduction 'Bruker SAINT'
_computing_molecular_graphics 'Bruker SHELXTL'
_computing_publication_material 'Bruker SHELXTL'
_computing_structure_refinement 'SHELXL-2014/7 (Sheldrick, 2014)'
_computing_structure_solution 'SHELXS-97 (Sheldrick 2008)'
_diffrn_ambient_temperature 173(2)
_diffrn_measured_fraction_theta_full 0.998
_diffrn_measured_fraction_theta_max 0.998
_diffrn_measurement_device_type 'Bruker Apex II CCD'
_diffrn_measurement_method '\f and \w scans'
_diffrn_radiation_type CuK\a
_diffrn_radiation_wavelength 1.54178
_diffrn_reflns_av_R_equivalents 0.0651
_diffrn_reflns_av_unetI/netI 0.0655
_diffrn_reflns_Laue_measured_fraction_full 0.998
_diffrn_reflns_Laue_measured_fraction_max 0.998
_diffrn_reflns_limit_h_max 13
_diffrn_reflns_limit_h_min -9
_diffrn_reflns_limit_k_max 19
_diffrn_reflns_limit_k_min -19
_diffrn_reflns_limit_l_max 23
_diffrn_reflns_limit_l_min -26
_diffrn_reflns_number 26273
_diffrn_reflns_point_group_measured_fraction_full 0.998
_diffrn_reflns_point_group_measured_fraction_max 0.998
_diffrn_reflns_theta_full 49.848
_diffrn_reflns_theta_max 49.848
_diffrn_reflns_theta_min 2.803
_diffrn_source 'Incoatec I\mS'
_exptl_absorpt_coefficient_mu 0.764
_exptl_absorpt_correction_T_max 0.7498
_exptl_absorpt_correction_T_min 0.6451
_exptl_absorpt_correction_type multi-scan
_exptl_absorpt_process_details SADABS
_exptl_crystal_colour colorless
_exptl_crystal_density_diffrn 1.265
_exptl_crystal_description cut-block
_exptl_crystal_F_000 2816
_exptl_crystal_size_max 0.120
_exptl_crystal_size_mid 0.080
_exptl_crystal_size_min 0.050
_refine_diff_density_max 0.559
_refine_diff_density_min -0.506
_refine_diff_density_rms 0.069
_refine_ls_extinction_method none
_refine_ls_goodness_of_fit_ref 1.021
_refine_ls_hydrogen_treatment constr
_refine_ls_matrix_type full
_refine_ls_number_parameters 833
_refine_ls_number_reflns 7163
_refine_ls_number_restraints 10
_refine_ls_restrained_S_all 1.022
_refine_ls_R_factor_all 0.1071
_refine_ls_R_factor_gt 0.0769
_refine_ls_shift/su_max 0.002
_refine_ls_shift/su_mean 0.000
_refine_ls_structure_factor_coef Fsqd
_refine_ls_weighting_details 'w=1/[\s^2^(Fo^2^)+(0.1303P)^2^+14.1427P] where P=(Fo^2^+2Fc^2^)/3'
_refine_ls_weighting_scheme calc
_refine_ls_wR_factor_gt 0.2115
_refine_ls_wR_factor_ref 0.2453
_reflns_Friedel_coverage 0.000
_reflns_number_gt 4936
_reflns_number_total 7163
_reflns_threshold_expression 'I > 2\s(I)'
_cod_data_source_file jo9b02340_si_002.cif
_cod_data_source_block cu_jasti84_0m_a
_cod_database_code 4033654
_shelx_shelxl_version_number 2014/7
_shelx_space_group_comment
;
The symmetry employed for this shelxl refinement is uniquely defined
by the following loop, which should always be used as a source of
symmetry information in preference to the above space-group names.
They are only intended as comments.
;
_shelx_estimated_absorpt_t_min 0.914
_shelx_estimated_absorpt_t_max 0.963

loop_
_space_group_symop_operation_xyz
'x, y, z'
'-x, y+1/2, -z+1/2'
'-x, -y, -z'
'x, -y-1/2, z-1/2'

loop_
_atom_site_label
_atom_site_type_symbol
_atom_site_fract_x
_atom_site_fract_y
_atom_site_fract_z
_atom_site_U_iso_or_equiv
_atom_site_adp_type
_atom_site_occupancy
_atom_site_site_symmetry_order
_atom_site_calc_flag
_atom_site_refinement_flags_posn
_atom_site_refinement_flags_adp
F1 F 0.0868(2) 0.10546(15) 0.71948(11) 0.0441(9) Uani 1 1 d . .
F2 F 0.1173(2) 0.20965(15) 0.66279(11) 0.0444(9) Uani 1 1 d . .
F3 F -0.24940(19) 0.17250(14) 0.72635(10) 0.0360(8) Uani 1 1 d . .
F4 F -0.2187(2) 0.27847(15) 0.66857(11) 0.0390(8) Uani 1 1 d . .
C1 C -0.0839(4) 0.1325(3) 0.72434(18) 0.0263(13) Uani 1 1 d . .
C2 C 0.0091(4) 0.1485(3) 0.7093(2) 0.0311(14) Uani 1 1 d . .
C3 C 0.0249(4) 0.2033(3) 0.6792(2) 0.0327(14) Uani 1 1 d . .
C4 C -0.0499(4) 0.2479(3) 0.66155(19) 0.0292(13) Uani 1 1 d . .
C5 C -0.1399(4) 0.2362(3) 0.68106(19) 0.0300(13) Uani 1 1 d . .
C6 C -0.1569(4) 0.1813(3) 0.71113(19) 0.0306(14) Uani 1 1 d . .
C7 C -0.0372(4) 0.2932(3) 0.6177(2) 0.0311(14) Uani 1 1 d . .
C8 C 0.0500(4) 0.3290(3) 0.6112(2) 0.0343(14) Uani 1 1 d . .
H8A H 0.0968 0.3365 0.6392 0.041 Uiso 1 1 calc R U
C9 C 0.0700(4) 0.3538(3) 0.5650(2) 0.0352(14) Uani 1 1 d . .
H9A H 0.1298 0.3786 0.5617 0.042 Uiso 1 1 calc R U
C10 C 0.0032(4) 0.3430(3) 0.5231(2) 0.0313(13) Uani 1 1 d . .
C11 C -0.0887(4) 0.3140(3) 0.5311(2) 0.0349(14) Uani 1 1 d . .
H11A H -0.1386 0.3109 0.5040 0.042 Uiso 1 1 calc R U
C12 C -0.1089(4) 0.2900(3) 0.5771(2) 0.0342(14) Uani 1 1 d . .
H12A H -0.1725 0.2709 0.5814 0.041 Uiso 1 1 calc R U
C13 C 0.0319(4) 0.3484(3) 0.4706(2) 0.0334(14) Uani 1 1 d . .
C14 C 0.1262(4) 0.3266(3) 0.4597(2) 0.0395(15) Uani 1 1 d . .
H14A H 0.1778 0.3235 0.4860 0.047 Uiso 1 1 calc R U
C15 C 0.1464(4) 0.3095(3) 0.4120(2) 0.0348(14) Uani 1 1 d . .
H15A H 0.2119 0.2956 0.4057 0.042 Uiso 1 1 calc R U
C16 C 0.0724(4) 0.3123(3) 0.37229(19) 0.0295(13) Uani 1 1 d . .
C17 C -0.0185(4) 0.3427(3) 0.3821(2) 0.0331(14) Uani 1 1 d . .
H17A H -0.0675 0.3512 0.3552 0.040 Uiso 1 1 calc R U
C18 C -0.0377(4) 0.3604(3) 0.4302(2) 0.0342(14) Uani 1 1 d . .
H18A H -0.0995 0.3812 0.4359 0.041 Uiso 1 1 calc R U
C19 C 0.0834(4) 0.2705(2) 0.32696(19) 0.0284(13) Uani 1 1 d . .
C20 C 0.1764(4) 0.2530(3) 0.31091(19) 0.0306(13) Uani 1 1 d . .
H20A H 0.2326 0.2809 0.3203 0.037 Uiso 1 1 calc R U
C21 C 0.1877(4) 0.1958(3) 0.28162(19) 0.0314(14) Uani 1 1 d . .
H21A H 0.2520 0.1844 0.2719 0.038 Uiso 1 1 calc R U
C22 C 0.1068(4) 0.1546(3) 0.26613(18) 0.0271(13) Uani 1 1 d . .
C23 C 0.0120(4) 0.1777(3) 0.27543(18) 0.0299(13) Uani 1 1 d . .
H23A H -0.0453 0.1542 0.2612 0.036 Uiso 1 1 calc R U
C24 C 0.0009(4) 0.2346(3) 0.30525(19) 0.0310(13) Uani 1 1 d . .
H24A H -0.0642 0.2496 0.3111 0.037 Uiso 1 1 calc R U
C25 C 0.1178(3) 0.0811(3) 0.25186(18) 0.0286(13) Uani 1 1 d . .
C26 C 0.1937(4) 0.0430(3) 0.27698(19) 0.0317(14) Uani 1 1 d . .
H26A H 0.2502 0.0659 0.2926 0.038 Uiso 1 1 calc R U
C27 C 0.1881(4) -0.0281(3) 0.27955(19) 0.0315(14) Uani 1 1 d . .
H27A H 0.2409 -0.0533 0.2966 0.038 Uiso 1 1 calc R U
C28 C 0.1056(3) -0.0624(3) 0.25726(18) 0.0285(13) Uani 1 1 d . .
C29 C 0.0369(4) -0.0253(3) 0.22663(19) 0.0335(14) Uani 1 1 d . .
H29A H -0.0153 -0.0486 0.2076 0.040 Uiso 1 1 calc R U
C30 C 0.0434(4) 0.0450(3) 0.22349(19) 0.0336(14) Uani 1 1 d . .
H30A H -0.0034 0.0693 0.2017 0.040 Uiso 1 1 calc R U
F1' F 0.77340(19) 0.32086(15) -0.22812(11) 0.0371(8) Uani 1 1 d . .
F2' F 0.7552(2) 0.21565(15) -0.16811(11) 0.0394(8) Uani 1 1 d . .
F3' F 0.4281(2) 0.36551(16) -0.22572(12) 0.0455(9) Uani 1 1 d . .
F4' F 0.4107(2) 0.26229(16) -0.16685(12) 0.0458(9) Uani 1 1 d . .
C1' C 0.6027(4) 0.3505(3) -0.22870(18) 0.0283(13) Uani 1 1 d . .
C2' C 0.6813(4) 0.3067(3) -0.2138(2) 0.0304(14) Uani 1 1 d . .
C3' C 0.6719(4) 0.2518(3) -0.1823(2) 0.0311(14) Uani 1 1 d . .
C4' C 0.5828(4) 0.2353(3) -0.16326(19) 0.0297(13) Uani 1 1 d . .
C5' C 0.5019(4) 0.2731(3) -0.1827(2) 0.0353(14) Uani 1 1 d . .
C6' C 0.5115(4) 0.3280(3) -0.2136(2) 0.0329(14) Uani 1 1 d . .
C7' C 0.5755(4) 0.1930(3) -0.1172(2) 0.0309(13) Uani 1 1 d . .
C8' C 0.6472(4) 0.2035(3) -0.0772(2) 0.0391(15) Uani 1 1 d . .
H8'A H 0.7093 0.2239 -0.0829 0.047 Uiso 1 1 calc R U
C9' C 0.6280(4) 0.1842(3) -0.0294(2) 0.0389(15) Uani 1 1 d . .
H9'A H 0.6777 0.1918 -0.0027 0.047 Uiso 1 1 calc R U
C10' C 0.5387(4) 0.1540(3) -0.0191(2) 0.0324(14) Uani 1 1 d . .
C11' C 0.4732(4) 0.1355(3) -0.0599(2) 0.0353(14) Uani 1 1 d . .
H11B H 0.4155 0.1092 -0.0547 0.042 Uiso 1 1 calc R U
C12' C 0.4915(4) 0.1551(3) -0.1083(2) 0.0344(14) Uani 1 1 d . .
H12B H 0.4459 0.1422 -0.1356 0.041 Uiso 1 1 calc R U
C13' C 0.5095(4) 0.1555(3) 0.0327(2) 0.0318(14) Uani 1 1 d . .
C14' C 0.5774(4) 0.1490(3) 0.0743(2) 0.0364(14) Uani 1 1 d . .
H14B H 0.6403 0.1283 0.0707 0.044 Uiso 1 1 calc R U
C15' C 0.5547(4) 0.1723(3) 0.1212(2) 0.0350(14) Uani 1 1 d . .
H15B H 0.6027 0.1673 0.1490 0.042 Uiso 1 1 calc R U
C16' C 0.4639(4) 0.2026(3) 0.1282(2) 0.0321(14) Uani 1 1 d . .
C17' C 0.3912(4) 0.2005(3) 0.0876(2) 0.0374(14) Uani 1 1 d . .
H17B H 0.3252 0.2152 0.0922 0.045 Uiso 1 1 calc R U
C18' C 0.4137(4) 0.1776(3) 0.0414(2) 0.0359(14) Uani 1 1 d . .
H18B H 0.3628 0.1768 0.0147 0.043 Uiso 1 1 calc R U
C19' C 0.4476(4) 0.2477(3) 0.17122(19) 0.0310(13) Uani 1 1 d . .
C20' C 0.5262(4) 0.2894(3) 0.1896(2) 0.0335(14) Uani 1 1 d . .
H20B H 0.5921 0.2789 0.1819 0.040 Uiso 1 1 calc R U
C21' C 0.5096(4) 0.3456(3) 0.2188(2) 0.0340(14) Uani 1 1 d . .
H21B H 0.5644 0.3732 0.2309 0.041 Uiso 1 1 calc R U
C22' C 0.4139(4) 0.3629(3) 0.23092(18) 0.0293(13) Uani 1 1 d . .
C23' C 0.3380(4) 0.3168(3) 0.21708(19) 0.0332(14) Uani 1 1 d . .
H23B H 0.2732 0.3243 0.2277 0.040 Uiso 1 1 calc R U
C24' C 0.3554(4) 0.2602(3) 0.1881(2) 0.0323(14) Uani 1 1 d . .
H24B H 0.3024 0.2290 0.1797 0.039 Uiso 1 1 calc R U
C25' C 0.3933(4) 0.4343(3) 0.24609(19) 0.0306(14) Uani 1 1 d . .
C26' C 0.4637(4) 0.4734(3) 0.27565(19) 0.0343(14) Uani 1 1 d . .
H26B H 0.5148 0.4509 0.2960 0.041 Uiso 1 1 calc R U
C27' C 0.4593(4) 0.5435(3) 0.27544(19) 0.0332(14) Uani 1 1 d . .
H27B H 0.5074 0.5691 0.2956 0.040 Uiso 1 1 calc R U
C28' C 0.3848(4) 0.5776(3) 0.24596(19) 0.0288(13) Uani 1 1 d . .
C29' C 0.3076(4) 0.5397(3) 0.22251(19) 0.0332(14) Uani 1 1 d . .
H29B H 0.2518 0.5623 0.2059 0.040 Uiso 1 1 calc R U
C30' C 0.3119(4) 0.4690(3) 0.2233(2) 0.0333(14) Uani 1 1 d . .
H30B H 0.2576 0.4435 0.2079 0.040 Uiso 1 1 calc R U
O1S O 0.2856(3) 1.0177(2) 0.93021(16) 0.0648(13) Uani 1 1 d . .
C1S C 0.2929(4) 1.0162(4) 0.8776(2) 0.0552(18) Uani 1 1 d . .
H1SA H 0.3576 0.9963 0.8700 0.066 Uiso 1 1 calc R U
H1SB H 0.2880 1.0632 0.8637 0.066 Uiso 1 1 calc R U
C2S C 0.2097(4) 0.9735(3) 0.8556(2) 0.0527(17) Uani 1 1 d . .
H2SA H 0.2295 0.9248 0.8539 0.063 Uiso 1 1 calc R U
H2SB H 0.1863 0.9895 0.8216 0.063 Uiso 1 1 calc R U
C3S C 0.1303(4) 0.9837(3) 0.8921(2) 0.0466(16) Uani 1 1 d . .
H3SA H 0.0909 1.0257 0.8843 0.056 Uiso 1 1 calc R U
H3SB H 0.0848 0.9439 0.8922 0.056 Uiso 1 1 calc R U
C4S C 0.1928(4) 0.9902(3) 0.9408(2) 0.0455(16) Uani 1 1 d . .
H4SA H 0.1599 1.0208 0.9638 0.055 Uiso 1 1 calc R U
H4SB H 0.2022 0.9447 0.9569 0.055 Uiso 1 1 calc R U
O2S O 0.8817(7) 0.4314(6) 0.8673(4) 0.169(4) Uani 1 1 d . .
C5S C 0.8725(9) 0.3760(7) 0.8978(5) 0.126(4) Uani 1 1 d . .
H5SA H 0.8551 0.3346 0.8776 0.151 Uiso 1 1 calc R U
H5SB H 0.8196 0.3841 0.9207 0.151 Uiso 1 1 calc R U
C6S C 0.9710(9) 0.3669(7) 0.9269(4) 0.130(4) Uani 1 1 d . .
H6SA H 0.9675 0.3819 0.9620 0.157 Uiso 1 1 calc R U
H6SB H 0.9919 0.3183 0.9268 0.157 Uiso 1 1 calc R U
C7S C 1.0408(9) 0.4095(7) 0.9019(5) 0.139(4) Uani 1 1 d . .
H7SA H 1.0816 0.3812 0.8808 0.167 Uiso 1 1 calc R U
H7SB H 1.0856 0.4345 0.9267 0.167 Uiso 1 1 calc R U
C8S C 0.9770(10) 0.4579(6) 0.8707(4) 0.124(4) Uani 1 1 d . .
H8SA H 0.9781 0.5038 0.8865 0.149 Uiso 1 1 calc R U
H8SB H 1.0014 0.4622 0.8370 0.149 Uiso 1 1 calc R U
O3S O 0.7365(5) 0.1410(4) 0.6060(2) 0.128(2) Uani 1 1 d . .
C9S C 0.8084(8) 0.0959(5) 0.5884(4) 0.119(3) Uani 1 1 d . .
H9SA H 0.8766 0.1128 0.5982 0.143 Uiso 1 1 calc R U
H9SB H 0.8014 0.0496 0.6027 0.143 Uiso 1 1 calc R U
C10S C 0.7915(13) 0.0941(9) 0.5373(5) 0.195(7) Uani 1 1 d . .
H10A H 0.7900 0.0459 0.5257 0.234 Uiso 1 1 calc R U
H10B H 0.8461 0.1179 0.5219 0.234 Uiso 1 1 calc R U
C11S C 0.6996(16) 0.1261(9) 0.5224(5) 0.235(11) Uani 1 1 d . .
H11C H 0.6534 0.0933 0.5045 0.282 Uiso 1 1 calc R U
H11D H 0.7099 0.1654 0.5001 0.282 Uiso 1 1 calc R U
C12S C 0.6597(8) 0.1491(5) 0.5685(5) 0.121(4) Uani 1 1 d . .
H12C H 0.6391 0.1978 0.5657 0.145 Uiso 1 1 calc R U
H12D H 0.6012 0.1212 0.5757 0.145 Uiso 1 1 calc R U
O4S O 0.7878(3) 0.4884(3) 0.42900(16) 0.0748(15) Uani 1 1 d . .
C13S C 0.7965(5) 0.4917(4) 0.3767(2) 0.063(2) Uani 1 1 d . .
H13A H 0.7963 0.4450 0.3622 0.076 Uiso 1 1 calc R U
H13B H 0.8594 0.5148 0.3697 0.076 Uiso 1 1 calc R U
C14S C 0.7107(5) 0.5307(4) 0.3554(3) 0.070(2) Uani 1 1 d . .
H14C H 0.6909 0.5159 0.3206 0.084 Uiso 1 1 calc R U
H14D H 0.7253 0.5804 0.3554 0.084 Uiso 1 1 calc R U
C15S C 0.6304(4) 0.5144(3) 0.3895(2) 0.0451(16) Uani 1 1 d . .
H15C H 0.5933 0.4726 0.3785 0.054 Uiso 1 1 calc R U
H15D H 0.5831 0.5530 0.3912 0.054 Uiso 1 1 calc R U
C16S C 0.6897(4) 0.5035(3) 0.4393(2) 0.0485(16) Uani 1 1 d . .
H16A H 0.6882 0.5453 0.4601 0.058 Uiso 1 1 calc R U
H16B H 0.6613 0.4651 0.4576 0.058 Uiso 1 1 calc R U
O5S O 0.234(2) 0.4193(14) 0.0774(11) 0.479(15) Uiso 1 1 d D .
C17S C 0.323(2) 0.3964(19) 0.0569(14) 0.49(2) Uiso 1 1 d D .
H17C H 0.3667 0.3698 0.0812 0.584 Uiso 1 1 calc R U
H17D H 0.3604 0.4342 0.0427 0.584 Uiso 1 1 calc R U
C18S C 0.2681(18) 0.3508(15) 0.0161(10) 0.330(13) Uiso 1 1 d D .
H18C H 0.2499 0.3769 -0.0149 0.396 Uiso 1 1 calc R U
H18D H 0.3089 0.3106 0.0082 0.396 Uiso 1 1 calc R U
C19S C 0.1785(16) 0.3301(11) 0.0412(8) 0.271(9) Uiso 1 1 d D .
H19A H 0.1963 0.3042 0.0724 0.326 Uiso 1 1 calc R U
H19B H 0.1317 0.3028 0.0188 0.326 Uiso 1 1 calc R U
C20S C 0.1351(19) 0.4029(13) 0.0521(11) 0.349(14) Uiso 1 1 d D .
H20C H 0.1171 0.4306 0.0218 0.419 Uiso 1 1 calc R U
H20D H 0.0805 0.4023 0.0747 0.419 Uiso 1 1 calc R U
O6S O 0.3940(14) 0.0372(10) 0.3789(7) 0.328(8) Uiso 1 1 d D .
C21S C 0.3677(15) 0.0937(11) 0.4082(8) 0.270(9) Uiso 1 1 d D .
H21C H 0.3230 0.0803 0.4340 0.323 Uiso 1 1 calc R U
H21D H 0.3365 0.1310 0.3873 0.323 Uiso 1 1 calc R U
C22S C 0.4728(14) 0.1136(10) 0.4314(7) 0.249(8) Uiso 1 1 d D .
H22A H 0.4872 0.1624 0.4251 0.299 Uiso 1 1 calc R U
H22B H 0.4792 0.1052 0.4679 0.299 Uiso 1 1 calc R U
C23S C 0.5417(14) 0.0671(10) 0.4047(7) 0.253(9) Uiso 1 1 d D .
H23C H 0.5884 0.0452 0.4304 0.303 Uiso 1 1 calc R U
H23D H 0.5818 0.0961 0.3837 0.303 Uiso 1 1 calc R U
C24S C 0.4915(16) 0.0091(11) 0.3707(9) 0.295(11) Uiso 1 1 d D .
H24C H 0.5080 0.0114 0.3354 0.354 Uiso 1 1 calc R U
H24D H 0.5027 -0.0376 0.3844 0.354 Uiso 1 1 calc R U

loop_
_atom_site_aniso_label
_atom_site_aniso_U_11
_atom_site_aniso_U_22
_atom_site_aniso_U_33
_atom_site_aniso_U_23
_atom_site_aniso_U_13
_atom_site_aniso_U_12
F1 0.0245(17) 0.048(2) 0.060(2) 0.0067(16) 0.0036(14) 0.0131(15)
F2 0.0218(18) 0.053(2) 0.058(2) 0.0077(16) 0.0072(15) 0.0055(15)
F3 0.0209(17) 0.0438(19) 0.0440(19) -0.0004(15) 0.0068(14) 0.0063(14)
F4 0.0288(17) 0.0453(19) 0.0435(19) 0.0024(15) 0.0057(14) 0.0120(15)
C1 0.022(3) 0.032(3) 0.025(3) -0.006(2) -0.003(2) 0.002(3)
C2 0.019(3) 0.039(4) 0.035(3) -0.004(3) 0.000(3) 0.010(3)
C3 0.017(3) 0.046(4) 0.035(3) -0.008(3) 0.003(3) 0.001(3)
C4 0.026(3) 0.029(3) 0.032(3) -0.007(3) -0.003(3) 0.006(3)
C5 0.019(3) 0.036(3) 0.034(3) -0.003(3) -0.002(3) 0.009(3)
C6 0.017(3) 0.043(4) 0.032(3) -0.013(3) 0.006(2) 0.002(3)
C7 0.020(3) 0.034(3) 0.039(4) -0.007(3) 0.003(3) 0.001(3)
C8 0.026(3) 0.037(3) 0.039(4) -0.005(3) 0.000(3) 0.004(3)
C9 0.030(3) 0.031(3) 0.045(4) -0.006(3) 0.004(3) -0.004(3)
C10 0.025(3) 0.035(3) 0.035(4) -0.001(3) 0.006(3) 0.007(3)
C11 0.026(3) 0.042(3) 0.036(4) 0.001(3) -0.002(3) 0.004(3)
C12 0.022(3) 0.046(4) 0.035(4) -0.003(3) 0.002(3) 0.004(3)
C13 0.028(3) 0.030(3) 0.042(4) -0.001(3) 0.000(3) 0.001(3)
C14 0.025(3) 0.051(4) 0.041(4) -0.003(3) -0.004(3) -0.003(3)
C15 0.025(3) 0.040(3) 0.040(4) -0.003(3) 0.006(3) -0.002(3)
C16 0.022(3) 0.030(3) 0.037(3) 0.009(3) 0.009(3) 0.000(3)
C17 0.028(3) 0.034(3) 0.037(4) 0.012(3) 0.002(3) 0.000(3)
C18 0.026(3) 0.032(3) 0.045(4) 0.005(3) 0.009(3) 0.005(3)
C19 0.022(3) 0.026(3) 0.038(3) 0.012(3) 0.007(3) 0.004(3)
C20 0.026(3) 0.032(3) 0.034(3) 0.007(3) 0.007(2) -0.003(3)
C21 0.021(3) 0.038(4) 0.037(3) 0.010(3) 0.013(2) 0.001(3)
C22 0.022(3) 0.036(3) 0.024(3) 0.007(2) 0.005(2) 0.001(3)
C23 0.024(3) 0.037(3) 0.028(3) 0.001(3) -0.004(2) 0.001(3)
C24 0.023(3) 0.035(3) 0.036(3) 0.008(3) 0.003(2) 0.003(3)
C25 0.020(3) 0.040(4) 0.026(3) 0.007(3) 0.006(2) 0.004(3)
C26 0.022(3) 0.040(4) 0.034(3) -0.003(3) 0.004(3) -0.002(3)
C27 0.021(3) 0.037(4) 0.037(3) -0.001(3) 0.003(3) 0.006(3)
C28 0.019(3) 0.038(4) 0.028(3) -0.010(3) 0.001(2) 0.009(3)
C29 0.026(3) 0.043(4) 0.031(3) -0.002(3) 0.002(3) 0.000(3)
C30 0.029(3) 0.045(4) 0.027(3) 0.002(3) -0.001(3) 0.009(3)
F1' 0.0214(17) 0.0463(19) 0.0453(19) -0.0037(15) 0.0121(13) 0.0023(14)
F2' 0.0244(17) 0.0443(19) 0.050(2) 0.0017(15) 0.0070(14) 0.0079(15)
F3' 0.0206(17) 0.052(2) 0.064(2) 0.0085(17) 0.0038(15) 0.0044(15)
F4' 0.0190(18) 0.056(2) 0.063(2) 0.0073(17) 0.0081(15) -0.0047(15)
C1' 0.019(3) 0.038(3) 0.028(3) -0.009(3) 0.002(2) -0.003(3)
C2' 0.014(3) 0.038(4) 0.039(3) -0.013(3) 0.008(3) -0.002(3)
C3' 0.016(3) 0.034(3) 0.043(4) -0.009(3) 0.003(3) 0.003(3)
C4' 0.025(3) 0.029(3) 0.035(3) -0.010(3) 0.002(3) 0.000(3)
C5' 0.018(3) 0.044(4) 0.045(4) -0.007(3) 0.005(3) -0.002(3)
C6' 0.021(3) 0.040(4) 0.038(3) -0.005(3) -0.001(3) 0.003(3)
C7' 0.025(3) 0.030(3) 0.038(4) -0.007(3) 0.002(3) 0.001(3)
C8' 0.026(3) 0.041(4) 0.050(4) 0.003(3) 0.007(3) -0.002(3)
C9' 0.023(3) 0.051(4) 0.042(4) 0.001(3) -0.002(3) -0.001(3)
C10' 0.026(3) 0.030(3) 0.042(4) 0.003(3) 0.007(3) -0.001(3)
C11' 0.032(3) 0.032(3) 0.042(4) -0.004(3) 0.008(3) -0.008(3)
C12' 0.029(3) 0.028(3) 0.046(4) -0.014(3) 0.004(3) -0.007(3)
C13' 0.027(3) 0.027(3) 0.042(4) -0.001(3) 0.001(3) 0.000(3)
C14' 0.025(3) 0.034(3) 0.050(4) 0.003(3) 0.003(3) 0.001(3)
C15' 0.032(4) 0.034(3) 0.038(4) 0.006(3) -0.006(3) -0.002(3)
C16' 0.025(3) 0.031(3) 0.041(4) 0.007(3) 0.006(3) -0.002(3)
C17' 0.021(3) 0.042(4) 0.049(4) 0.001(3) 0.001(3) 0.001(3)
C18' 0.027(3) 0.041(3) 0.039(4) 0.000(3) -0.004(3) -0.005(3)
C19' 0.027(3) 0.032(3) 0.034(3) 0.004(3) -0.001(3) -0.001(3)
C20' 0.026(3) 0.039(4) 0.035(3) 0.005(3) -0.001(3) 0.006(3)
C21' 0.025(3) 0.041(4) 0.036(3) 0.005(3) -0.002(3) -0.005(3)
C22' 0.028(3) 0.035(3) 0.025(3) 0.002(3) -0.002(2) -0.001(3)
C23' 0.024(3) 0.041(4) 0.035(3) 0.007(3) 0.005(3) -0.002(3)
C24' 0.023(3) 0.035(3) 0.038(3) 0.001(3) -0.002(3) -0.009(3)
C25' 0.024(3) 0.042(4) 0.027(3) 0.005(3) 0.006(3) -0.007(3)
C26' 0.029(3) 0.050(4) 0.024(3) 0.002(3) -0.001(3) 0.002(3)
C27' 0.028(3) 0.043(4) 0.028(3) -0.003(3) 0.001(3) -0.002(3)
C28' 0.023(3) 0.036(3) 0.028(3) -0.005(3) 0.008(3) -0.001(3)
C29' 0.024(3) 0.039(4) 0.037(3) 0.001(3) 0.008(3) 0.002(3)
C30' 0.014(3) 0.045(4) 0.041(4) 0.000(3) 0.003(3) -0.003(3)
O1S 0.050(3) 0.096(4) 0.047(3) -0.009(2) 0.000(2) -0.026(3)
C1S 0.044(4) 0.072(5) 0.050(5) -0.002(4) 0.006(3) -0.017(3)
C2S 0.051(4) 0.062(4) 0.044(4) -0.009(3) 0.002(3) -0.001(3)
C3S 0.040(4) 0.043(4) 0.056(4) 0.004(3) 0.004(3) -0.006(3)
C4S 0.041(4) 0.053(4) 0.044(4) -0.001(3) 0.010(3) -0.005(3)
O2S 0.110(7) 0.203(10) 0.186(9) 0.026(7) -0.038(6) -0.006(6)
C5S 0.126(10) 0.151(11) 0.102(9) -0.038(8) 0.020(8) -0.016(8)
C6S 0.113(9) 0.157(11) 0.122(9) -0.012(8) 0.011(8) 0.020(8)
C7S 0.110(9) 0.185(12) 0.120(9) -0.006(9) 0.001(8) -0.021(9)
C8S 0.124(10) 0.134(9) 0.117(9) -0.010(8) 0.021(7) 0.015(8)
O3S 0.116(5) 0.172(7) 0.093(5) -0.039(5) -0.005(4) 0.015(5)
C9S 0.128(8) 0.122(8) 0.111(9) -0.018(7) 0.034(7) 0.031(7)
C10S 0.27(2) 0.256(18) 0.060(9) -0.033(10) 0.039(10) 0.014(15)
C11S 0.36(2) 0.236(17) 0.094(10) -0.063(11) -0.089(13) 0.165(17)
C12S 0.113(8) 0.099(7) 0.145(10) -0.008(7) -0.025(8) -0.001(6)
O4S 0.048(3) 0.130(4) 0.046(3) 0.006(3) -0.001(2) 0.024(3)
C13S 0.058(5) 0.090(5) 0.042(5) 0.001(4) 0.013(3) 0.025(4)
C14S 0.058(5) 0.099(6) 0.051(4) 0.011(4) 0.002(4) 0.011(4)
C15S 0.038(4) 0.051(4) 0.046(4) 0.000(3) 0.000(3) -0.002(3)
C16S 0.045(4) 0.053(4) 0.048(4) 0.000(3) 0.005(3) 0.008(3)

loop_
_atom_type_symbol
_atom_type_description
_atom_type_scat_dispersion_real
_atom_type_scat_dispersion_imag
_atom_type_scat_source
C C 0.0181 0.0091 'International Tables Vol C Tables 4.2.6.8 and 6.1.1.4'
H H 0.0000 0.0000 'International Tables Vol C Tables 4.2.6.8 and 6.1.1.4'
O O 0.0492 0.0322 'International Tables Vol C Tables 4.2.6.8 and 6.1.1.4'
F F 0.0727 0.0534 'International Tables Vol C Tables 4.2.6.8 and 6.1.1.4'

loop_
_geom_angle_atom_site_label_1
_geom_angle_atom_site_label_2
_geom_angle_atom_site_label_3
_geom_angle
_geom_angle_site_symmetry_3
C2 C1 C6 114.1(5) .
C2 C1 C28 120.6(4) 3_556
C6 C1 C28 123.9(4) 3_556
F1 C2 C3 116.8(4) .
F1 C2 C1 120.3(5) .
C3 C2 C1 122.5(5) .
F2 C3 C2 117.0(4) .
F2 C3 C4 119.4(5) .
C2 C3 C4 123.4(5) .
C5 C4 C3 113.8(5) .
C5 C4 C7 123.9(4) .
C3 C4 C7 121.0(5) .
F4 C5 C6 116.9(4) .
F4 C5 C4 119.9(5) .
C6 C5 C4 123.2(5) .
F3 C6 C5 118.6(4) .
F3 C6 C1 119.0(5) .
C5 C6 C1 122.3(5) .
C8 C7 C12 117.5(5) .
C8 C7 C4 123.4(5) .
C12 C7 C4 118.1(5) .
C9 C8 C7 121.3(5) .
C9 C8 H8A 119.3 .
C7 C8 H8A 119.3 .
C8 C9 C10 120.7(5) .
C8 C9 H9A 119.6 .
C10 C9 H9A 119.6 .
C11 C10 C9 117.2(5) .
C11 C10 C13 118.5(5) .
C9 C10 C13 123.3(5) .
C12 C11 C10 121.6(5) .
C12 C11 H11A 119.2 .
C10 C11 H11A 119.2 .
C11 C12 C7 120.8(5) .
C11 C12 H12A 119.6 .
C7 C12 H12A 119.6 .
C18 C13 C14 117.0(5) .
C18 C13 C10 122.4(5) .
C14 C13 C10 119.2(5) .
C15 C14 C13 121.6(5) .
C15 C14 H14A 119.2 .
C13 C14 H14A 119.2 .
C14 C15 C16 121.1(5) .
C14 C15 H15A 119.4 .
C16 C15 H15A 119.4 .
C15 C16 C17 116.9(5) .
C15 C16 C19 119.3(5) .
C17 C16 C19 122.3(5) .
C18 C17 C16 120.9(5) .
C18 C17 H17A 119.5 .
C16 C17 H17A 119.5 .
C17 C18 C13 121.3(5) .
C17 C18 H18A 119.4 .
C13 C18 H18A 119.4 .
C24 C19 C20 116.7(5) .
C24 C19 C16 119.2(4) .
C20 C19 C16 122.7(5) .
C21 C20 C19 121.1(5) .
C21 C20 H20A 119.5 .
C19 C20 H20A 119.5 .
C20 C21 C22 121.1(5) .
C20 C21 H21A 119.4 .
C22 C21 H21A 119.4 .
C21 C22 C23 117.8(5) .
C21 C22 C25 122.6(4) .
C23 C22 C25 117.8(4) .
C24 C23 C22 120.3(5) .
C24 C23 H23A 119.8 .
C22 C23 H23A 119.8 .
C23 C24 C19 121.6(5) .
C23 C24 H24A 119.2 .
C19 C24 H24A 119.2 .
C26 C25 C30 117.3(5) .
C26 C25 C22 118.3(5) .
C30 C25 C22 122.7(4) .
C25 C26 C27 121.1(5) .
C25 C26 H26A 119.5 .
C27 C26 H26A 119.5 .
C28 C27 C26 120.2(5) .
C28 C27 H27A 119.9 .
C26 C27 H27A 119.9 .
C27 C28 C29 118.3(5) .
C27 C28 C1 118.1(4) 3_556
C29 C28 C1 122.3(5) 3_556
C30 C29 C28 120.8(5) .
C30 C29 H29A 119.6 .
C28 C29 H29A 119.6 .
C29 C30 C25 121.0(5) .
C29 C30 H30A 119.5 .
C25 C30 H30A 119.5 .
C2' C1' C6' 112.9(5) .
C2' C1' C28' 124.4(4) 3_665
C6' C1' C28' 120.7(5) 3_665
F1' C2' C3' 117.7(4) .
F1' C2' C1' 118.9(5) .
C3' C2' C1' 123.3(5) .
F2' C3' C2' 117.6(4) .
F2' C3' C4' 120.0(5) .
C2' C3' C4' 122.3(5) .
C3' C4' C5' 114.7(5) .
C3' C4' C7' 123.5(5) .
C5' C4' C7' 120.2(5) .
F4' C5' C6' 116.6(5) .
F4' C5' C4' 120.5(5) .
C6' C5' C4' 122.5(5) .
F3' C6' C5' 116.8(5) .
F3' C6' C1' 119.4(5) .
C5' C6' C1' 123.5(5) .
C12' C7' C8' 117.9(5) .
C12' C7' C4' 123.1(5) .
C8' C7' C4' 117.7(5) .
C9' C8' C7' 120.1(5) .
C9' C8' H8'A 119.9 .
C7' C8' H8'A 119.9 .
C8' C9' C10' 122.2(5) .
C8' C9' H9'A 118.9 .
C10' C9' H9'A 118.9 .
C9' C10' C11' 117.1(5) .
C9' C10' C13' 118.8(5) .
C11' C10' C13' 122.9(5) .
C12' C11' C10' 120.6(5) .
C12' C11' H11B 119.7 .
C10' C11' H11B 119.7 .
C7' C12' C11' 121.0(5) .
C7' C12' H12B 119.5 .
C11' C12' H12B 119.5 .
C14' C13' C18' 116.7(5) .
C14' C13' C10' 123.0(5) .
C18' C13' C10' 119.0(5) .
C13' C14' C15' 121.0(5) .
C13' C14' H14B 119.5 .
C15' C14' H14B 119.5 .
C16' C15' C14' 121.5(5) .
C16' C15' H15B 119.2 .
C14' C15' H15B 119.2 .
C15' C16' C17' 116.8(5) .
C15' C16' C19' 123.3(5) .
C17' C16' C19' 118.8(5) .
C18' C17' C16' 121.1(5) .
C18' C17' H17B 119.5 .
C16' C17' H17B 119.5 .
C17' C18' C13' 121.8(5) .
C17' C18' H18B 119.1 .
C13' C18' H18B 119.1 .
C24' C19' C20' 117.3(5) .
C24' C19' C16' 123.8(5) .
C20' C19' C16' 117.7(5) .
C21' C20' C19' 120.9(5) .
C21' C20' H20B 119.6 .
C19' C20' H20B 119.6 .
C20' C21' C22' 121.4(5) .
C20' C21' H21B 119.3 .
C22' C21' H21B 119.3 .
C23' C22' C21' 117.0(5) .
C23' C22' C25' 122.1(5) .
C21' C22' C25' 119.2(5) .
C24' C23' C22' 120.9(5) .
C24' C23' H23B 119.6 .
C22' C23' H23B 119.6 .
C19' C24' C23' 121.7(5) .
C19' C24' H24B 119.2 .
C23' C24' H24B 119.2 .
C30' C25' C26' 117.0(5) .
C30' C25' C22' 119.8(5) .
C26' C25' C22' 122.0(5) .
C27' C26' C25' 120.8(5) .
C27' C26' H26B 119.6 .
C25' C26' H26B 119.6 .
C26' C27' C28' 120.6(5) .
C26' C27' H27B 119.7 .
C28' C27' H27B 119.7 .
C29' C28' C27' 118.7(5) .
C29' C28' C1' 117.5(5) 3_665
C27' C28' C1' 122.1(5) 3_665
C30' C29' C28' 119.9(5) .
C30' C29' H29B 120.1 .
C28' C29' H29B 120.1 .
C29' C30' C25' 121.7(5) .
C29' C30' H30B 119.2 .
C25' C30' H30B 119.2 .
C4S O1S C1S 109.1(4) .
O1S C1S C2S 107.2(5) .
O1S C1S H1SA 110.3 .
C2S C1S H1SA 110.3 .
O1S C1S H1SB 110.3 .
C2S C1S H1SB 110.3 .
H1SA C1S H1SB 108.5 .
C1S C2S C3S 102.6(5) .
C1S C2S H2SA 111.2 .
C3S C2S H2SA 111.2 .
C1S C2S H2SB 111.2 .
C3S C2S H2SB 111.2 .
H2SA C2S H2SB 109.2 .
C4S C3S C2S 101.4(5) .
C4S C3S H3SA 111.5 .
C2S C3S H3SA 111.5 .
C4S C3S H3SB 111.5 .
C2S C3S H3SB 111.5 .
H3SA C3S H3SB 109.3 .
O1S C4S C3S 107.4(5) .
O1S C4S H4SA 110.2 .
C3S C4S H4SA 110.2 .
O1S C4S H4SB 110.2 .
C3S C4S H4SB 110.2 .
H4SA C4S H4SB 108.5 .
C5S O2S C8S 112.7(10) .
O2S C5S C6S 106.6(10) .
O2S C5S H5SA 110.4 .
C6S C5S H5SA 110.4 .
O2S C5S H5SB 110.4 .
C6S C5S H5SB 110.4 .
H5SA C5S H5SB 108.6 .
C7S C6S C5S 105.7(10) .
C7S C6S H6SA 110.6 .
C5S C6S H6SA 110.6 .
C7S C6S H6SB 110.6 .
C5S C6S H6SB 110.6 .
H6SA C6S H6SB 108.7 .
C6S C7S C8S 104.9(10) .
C6S C7S H7SA 110.8 .
C8S C7S H7SA 110.8 .
C6S C7S H7SB 110.8 .
C8S C7S H7SB 110.8 .
H7SA C7S H7SB 108.8 .
O2S C8S C7S 106.8(10) .
O2S C8S H8SA 110.4 .
C7S C8S H8SA 110.4 .
O2S C8S H8SB 110.4 .
C7S C8S H8SB 110.4 .
H8SA C8S H8SB 108.6 .
C12S O3S C9S 108.6(8) .
C10S C9S O3S 106.6(11) .
C10S C9S H9SA 110.4 .
O3S C9S H9SA 110.4 .
C10S C9S H9SB 110.4 .
O3S C9S H9SB 110.4 .
H9SA C9S H9SB 108.6 .
C9S C10S C11S 109.9(12) .
C9S C10S H10A 109.7 .
C11S C10S H10A 109.7 .
C9S C10S H10B 109.7 .
C11S C10S H10B 109.7 .
H10A C10S H10B 108.2 .
C10S C11S C12S 105.9(10) .
C10S C11S H11C 110.6 .
C12S C11S H11C 110.6 .
C10S C11S H11D 110.6 .
C12S C11S H11D 110.6 .
H11C C11S H11D 108.7 .
O3S C12S C11S 105.8(10) .
O3S C12S H12C 110.6 .
C11S C12S H12C 110.6 .
O3S C12S H12D 110.6 .
C11S C12S H12D 110.6 .
H12C C12S H12D 108.7 .
C16S O4S C13S 109.9(5) .
O4S C13S C14S 106.5(5) .
O4S C13S H13A 110.4 .
C14S C13S H13A 110.4 .
O4S C13S H13B 110.4 .
C14S C13S H13B 110.4 .
H13A C13S H13B 108.6 .
C13S C14S C15S 103.6(5) .
C13S C14S H14C 111.0 .
C15S C14S H14C 111.0 .
C13S C14S H14D 111.0 .
C15S C14S H14D 111.0 .
H14C C14S H14D 109.0 .
C14S C15S C16S 102.3(5) .
C14S C15S H15C 111.3 .
C16S C15S H15C 111.3 .
C14S C15S H15D 111.3 .
C16S C15S H15D 111.3 .
H15C C15S H15D 109.2 .
O4S C16S C15S 107.1(5) .
O4S C16S H16A 110.3 .
C15S C16S H16A 110.3 .
O4S C16S H16B 110.3 .
C15S C16S H16B 110.3 .
H16A C16S H16B 108.5 .
C17S O5S C20S 120(3) .
O5S C17S C18S 95(2) .
O5S C17S H17C 112.7 .
C18S C17S H17C 112.7 .
O5S C17S H17D 112.7 .
C18S C17S H17D 112.7 .
H17C C17S H17D 110.2 .
C19S C18S C17S 101(2) .
C19S C18S H18C 111.5 .
C17S C18S H18C 111.6 .
C19S C18S H18D 111.5 .
C17S C18S H18D 111.5 .
H18C C18S H18D 109.4 .
C18S C19S C20S 100(2) .
C18S C19S H19A 111.9 .
C20S C19S H19A 111.9 .
C18S C19S H19B 111.9 .
C20S C19S H19B 111.9 .
H19A C19S H19B 109.6 .
O5S C20S C19S 86.9(18) .
O5S C20S H20C 114.2 .
C19S C20S H20C 114.2 .
O5S C20S H20D 114.2 .
C19S C20S H20D 114.2 .
H20C C20S H20D 111.3 .
C21S O6S C24S 130.3(19) .
O6S C21S C22S 99.1(17) .
O6S C21S H21C 112.0 .
C22S C21S H21C 112.0 .
O6S C21S H21D 112.0 .
C22S C21S H21D 112.0 .
H21C C21S H21D 109.6 .
C23S C22S C21S 103.6(17) .
C23S C22S H22A 111.0 .
C21S C22S H22A 111.1 .
C23S C22S H22B 111.0 .
C21S C22S H22B 111.1 .
H22A C22S H22B 109.0 .
C22S C23S C24S 117.0(17) .
C22S C23S H23C 108.0 .
C24S C23S H23C 108.0 .
C22S C23S H23D 108.0 .
C24S C23S H23D 108.0 .
H23C C23S H23D 107.3 .
O6S C24S C23S 89.5(15) .
O6S C24S H24C 113.7 .
C23S C24S H24C 113.7 .
O6S C24S H24D 113.7 .
C23S C24S H24D 113.7 .
H24C C24S H24D 111.0 .

loop_
_geom_bond_atom_site_label_1
_geom_bond_atom_site_label_2
_geom_bond_distance
_geom_bond_site_symmetry_2
F1 C2 1.351(6) .
F2 C3 1.359(6) .
F3 C6 1.353(6) .
F4 C5 1.364(5) .
C1 C2 1.383(7) .
C1 C6 1.393(7) .
C1 C28 1.493(7) 3_556
C2 C3 1.367(7) .
C3 C4 1.385(7) .
C4 C5 1.377(7) .
C4 C7 1.492(7) .
C5 C6 1.373(7) .
C7 C8 1.390(7) .
C7 C12 1.397(7) .
C8 C9 1.376(7) .
C8 H8A 0.9500 .
C9 C10 1.398(7) .
C9 H9A 0.9500 .
C10 C11 1.395(7) .
C10 C13 1.491(7) .
C11 C12 1.366(7) .
C11 H11A 0.9500 .
C12 H12A 0.9500 .
C13 C18 1.393(7) .
C13 C14 1.393(7) .
C14 C15 1.371(7) .
C14 H14A 0.9500 .
C15 C16 1.398(7) .
C15 H15A 0.9500 .
C16 C17 1.404(7) .
C16 C19 1.481(7) .
C17 C18 1.380(7) .
C17 H17A 0.9500 .
C18 H18A 0.9500 .
C19 C24 1.399(7) .
C19 C20 1.399(7) .
C20 C21 1.381(7) .
C20 H20A 0.9500 .
C21 C22 1.390(7) .
C21 H21A 0.9500 .
C22 C23 1.396(7) .
C22 C25 1.496(7) .
C23 C24 1.384(7) .
C23 H23A 0.9500 .
C24 H24A 0.9500 .
C25 C26 1.392(7) .
C25 C30 1.398(7) .
C26 C27 1.392(7) .
C26 H26A 0.9500 .
C27 C28 1.389(7) .
C27 H27A 0.9500 .
C28 C29 1.389(7) .
C28 C1 1.493(7) 3_556
C29 C30 1.378(7) .
C29 H29A 0.9500 .
C30 H30A 0.9500 .
F1' C2' 1.357(5) .
F2' C3' 1.353(6) .
F3' C6' 1.357(6) .
F4' C5' 1.349(6) .
C1' C2' 1.394(7) .
C1' C6' 1.395(7) .
C1' C28' 1.491(7) 3_665
C2' C3' 1.376(7) .
C3' C4' 1.380(7) .
C4' C5' 1.382(7) .
C4' C7' 1.496(7) .
C5' C6' 1.368(7) .
C7' C12' 1.388(7) .
C7' C8' 1.398(7) .
C8' C9' 1.380(8) .
C8' H8'A 0.9500 .
C9' C10' 1.387(7) .
C9' H9'A 0.9500 .
C10' C11' 1.397(7) .
C10' C13' 1.473(8) .
C11' C12' 1.393(7) .
C11' H11B 0.9500 .
C12' H12B 0.9500 .
C13' C14' 1.388(7) .
C13' C18' 1.398(7) .
C14' C15' 1.395(7) .
C14' H14B 0.9500 .
C15' C16' 1.384(7) .
C15' H15B 0.9500 .
C16' C17' 1.403(7) .
C16' C19' 1.481(7) .
C17' C18' 1.374(7) .
C17' H17B 0.9500 .
C18' H18B 0.9500 .
C19' C24' 1.379(7) .
C19' C20' 1.393(7) .
C20' C21' 1.377(7) .
C20' H20B 0.9500 .
C21' C22' 1.396(7) .
C21' H21B 0.9500 .
C22' C23' 1.390(7) .
C22' C25' 1.485(7) .
C23' C24' 1.382(7) .
C23' H23B 0.9500 .
C24' H24B 0.9500 .
C25' C30' 1.386(7) .
C25' C26' 1.410(7) .
C26' C27' 1.370(7) .
C26' H26B 0.9500 .
C27' C28' 1.394(7) .
C27' H27B 0.9500 .
C28' C29' 1.384(7) .
C28' C1' 1.491(7) 3_665
C29' C30' 1.383(7) .
C29' H29B 0.9500 .
C30' H30B 0.9500 .
O1S C4S 1.410(7) .
O1S C1S 1.422(7) .
C1S C2S 1.480(8) .
C1S H1SA 0.9900 .
C1S H1SB 0.9900 .
C2S C3S 1.521(8) .
C2S H2SA 0.9900 .
C2S H2SB 0.9900 .
C3S C4S 1.500(8) .
C3S H3SA 0.9900 .
C3S H3SB 0.9900 .
C4S H4SA 0.9900 .
C4S H4SB 0.9900 .
O2S C5S 1.368(13) .
O2S C8S 1.380(12) .
C5S C6S 1.494(14) .
C5S H5SA 0.9900 .
C5S H5SB 0.9900 .
C6S C7S 1.457(14) .
C6S H6SA 0.9900 .
C6S H6SB 0.9900 .
C7S C8S 1.488(14) .
C7S H7SA 0.9900 .
C7S H7SB 0.9900 .
C8S H8SA 0.9900 .
C8S H8SB 0.9900 .
O3S C12S 1.391(10) .
O3S C9S 1.418(10) .
C9S C10S 1.370(13) .
C9S H9SA 0.9900 .
C9S H9SB 0.9900 .
C10S C11S 1.414(18) .
C10S H10A 0.9900 .
C10S H10B 0.9900 .
C11S C12S 1.457(17) .
C11S H11C 0.9900 .
C11S H11D 0.9900 .
C12S H12C 0.9900 .
C12S H12D 0.9900 .
O4S C16S 1.402(7) .
O4S C13S 1.417(7) .
C13S C14S 1.462(9) .
C13S H13A 0.9900 .
C13S H13B 0.9900 .
C14S C15S 1.506(9) .
C14S H14C 0.9900 .
C14S H14D 0.9900 .
C15S C16S 1.512(8) .
C15S H15C 0.9900 .
C15S H15D 0.9900 .
C16S H16A 0.9900 .
C16S H16B 0.9900 .
O5S C17S 1.426(19) .
O5S C20S 1.478(18) .
C17S C18S 1.548(19) .
C17S H17C 0.9900 .
C17S H17D 0.9900 .
C18S C19S 1.484(16) .
C18S H18C 0.9900 .
C18S H18D 0.9900 .
C19S C20S 1.573(17) .
C19S H19A 0.9900 .
C19S H19B 0.9900 .
C20S H20C 0.9900 .
C20S H20D 0.9900 .
O6S C21S 1.417(16) .
O6S C24S 1.457(16) .
C21S C22S 1.547(15) .
C21S H21C 0.9900 .
C21S H21D 0.9900 .
C22S C23S 1.518(15) .
C22S H22A 0.9900 .
C22S H22B 0.9900 .
C23S C24S 1.573(16) .
C23S H23C 0.9900 .
C23S H23D 0.9900 .
C24S H24C 0.9900 .
C24S H24D 0.9900 .

loop_
_geom_torsion_atom_site_label_1
_geom_torsion_atom_site_label_2
_geom_torsion_atom_site_label_3
_geom_torsion_atom_site_label_4
_geom_torsion
_geom_torsion_site_symmetry_1
_geom_torsion_site_symmetry_4
C6 C1 C2 F1 -179.7(4) . .
C28 C1 C2 F1 -12.2(7) 3_556 .
C6 C1 C2 C3 -7.2(7) . .
C28 C1 C2 C3 160.3(5) 3_556 .
F1 C2 C3 F2 -0.7(7) . .
C1 C2 C3 F2 -173.4(4) . .
F1 C2 C3 C4 173.5(4) . .
C1 C2 C3 C4 0.8(8) . .
F2 C3 C4 C5 -179.9(4) . .
C2 C3 C4 C5 6.1(7) . .
F2 C3 C4 C7 12.4(7) . .
C2 C3 C4 C7 -161.6(5) . .
C3 C4 C5 F4 177.0(4) . .
C7 C4 C5 F4 -15.7(7) . .
C3 C4 C5 C6 -6.4(7) . .
C7 C4 C5 C6 160.9(5) . .
F4 C5 C6 F3 0.0(7) . .
C4 C5 C6 F3 -176.7(4) . .
F4 C5 C6 C1 176.6(4) . .
C4 C5 C6 C1 -0.1(8) . .
C2 C1 C6 F3 -176.5(4) . .
C28 C1 C6 F3 16.5(7) 3_556 .
C2 C1 C6 C5 6.9(7) . .
C28 C1 C6 C5 -160.2(5) 3_556 .
C5 C4 C7 C8 150.4(5) . .
C3 C4 C7 C8 -43.2(7) . .
C5 C4 C7 C12 -41.6(7) . .
C3 C4 C7 C12 124.8(5) . .
C12 C7 C8 C9 -7.0(7) . .
C4 C7 C8 C9 161.0(5) . .
C7 C8 C9 C10 -0.7(8) . .
C8 C9 C10 C11 7.8(7) . .
C8 C9 C10 C13 -160.4(5) . .
C9 C10 C11 C12 -7.2(8) . .
C13 C10 C11 C12 161.6(5) . .
C10 C11 C12 C7 -0.5(8) . .
C8 C7 C12 C11 7.7(8) . .
C4 C7 C12 C11 -161.0(5) . .
C11 C10 C13 C18 34.0(7) . .
C9 C10 C13 C18 -157.9(5) . .
C11 C10 C13 C14 -131.9(5) . .
C9 C10 C13 C14 36.1(7) . .
C18 C13 C14 C15 -7.9(8) . .
C10 C13 C14 C15 158.8(5) . .
C13 C14 C15 C16 -1.0(8) . .
C14 C15 C16 C17 9.2(7) . .
C14 C15 C16 C19 -157.1(5) . .
C15 C16 C17 C18 -8.4(7) . .
C19 C16 C17 C18 157.4(5) . .
C16 C17 C18 C13 -0.4(8) . .
C14 C13 C18 C17 8.5(8) . .
C10 C13 C18 C17 -157.7(5) . .
C15 C16 C19 C24 136.3(5) . .
C17 C16 C19 C24 -29.1(7) . .
C15 C16 C19 C20 -29.3(7) . .
C17 C16 C19 C20 165.2(5) . .
C24 C19 C20 C21 -10.4(7) . .
C16 C19 C20 C21 155.6(5) . .
C19 C20 C21 C22 1.5(8) . .
C20 C21 C22 C23 8.3(7) . .
C20 C21 C22 C25 -156.4(5) . .
C21 C22 C23 C24 -8.9(7) . .
C25 C22 C23 C24 156.5(5) . .
C22 C23 C24 C19 -0.1(8) . .
C20 C19 C24 C23 9.7(7) . .
C16 C19 C24 C23 -156.8(5) . .
C21 C22 C25 C26 33.7(7) . .
C23 C22 C25 C26 -131.0(5) . .
C21 C22 C25 C30 -161.5(5) . .
C23 C22 C25 C30 33.8(7) . .
C30 C25 C26 C27 -8.9(7) . .
C22 C25 C26 C27 156.7(5) . .
C25 C26 C27 C28 -0.5(7) . .
C26 C27 C28 C29 9.1(7) . .
C26 C27 C28 C1 -158.1(5) . 3_556
C27 C28 C29 C30 -8.2(7) . .
C1 C28 C29 C30 158.5(5) 3_556 .
C28 C29 C30 C25 -1.5(8) . .
C26 C25 C30 C29 10.0(7) . .
C22 C25 C30 C29 -155.0(5) . .
C6' C1' C2' F1' 176.9(4) . .
C28' C1' C2' F1' -19.2(7) 3_665 .
C6' C1' C2' C3' -7.7(7) . .
C28' C1' C2' C3' 156.1(5) 3_665 .
F1' C2' C3' F2' -0.5(7) . .
C1' C2' C3' F2' -176.0(4) . .
F1' C2' C3' C4' 176.3(4) . .
C1' C2' C3' C4' 0.9(8) . .
F2' C3' C4' C5' -176.3(4) . .
C2' C3' C4' C5' 6.9(7) . .
F2' C3' C4' C7' 18.0(7) . .
C2' C3' C4' C7' -158.8(5) . .
C3' C4' C5' F4' -179.4(5) . .
C7' C4' C5' F4' -13.1(7) . .
C3' C4' C5' C6' -7.6(8) . .
C7' C4' C5' C6' 158.7(5) . .
F4' C5' C6' F3' -0.8(7) . .
C4' C5' C6' F3' -172.9(5) . .
F4' C5' C6' C1' 172.6(5) . .
C4' C5' C6' C1' 0.6(8) . .
C2' C1' C6' F3' -179.7(4) . .
C28' C1' C6' F3' 15.8(7) 3_665 .
C2' C1' C6' C5' 7.0(7) . .
C28' C1' C6' C5' -157.5(5) 3_665 .
C3' C4' C7' C12' -154.7(5) . .
C5' C4' C7' C12' 40.3(7) . .
C3' C4' C7' C8' 38.9(7) . .
C5' C4' C7' C8' -126.1(5) . .
C12' C7' C8' C9' -8.2(8) . .
C4' C7' C8' C9' 158.9(5) . .
C7' C8' C9' C10' 0.1(8) . .
C8' C9' C10' C11' 8.2(8) . .
C8' C9' C10' C13' -160.0(5) . .
C9' C10' C11' C12' -8.4(8) . .
C13' C10' C11' C12' 159.3(5) . .
C8' C7' C12' C11' 8.0(7) . .
C4' C7' C12' C11' -158.4(5) . .
C10' C11' C12' C7' 0.4(8) . .
C9' C10' C13' C14' -36.8(7) . .
C11' C10' C13' C14' 155.7(5) . .
C9' C10' C13' C18' 130.3(5) . .
C11' C10' C13' C18' -37.2(7) . .
C18' C13' C14' C15' -8.5(7) . .
C10' C13' C14' C15' 158.8(5) . .
C13' C14' C15' C16' 0.2(8) . .
C14' C15' C16' C17' 8.2(8) . .
C14' C15' C16' C19' -159.3(5) . .
C15' C16' C17' C18' -8.3(8) . .
C19' C16' C17' C18' 159.8(5) . .
C16' C17' C18' C13' 0.0(8) . .
C14' C13' C18' C17' 8.5(8) . .
C10' C13' C18' C17' -159.4(5) . .
C15' C16' C19' C24' -158.0(5) . .
C17' C16' C19' C24' 34.7(8) . .
C15' C16' C19' C20' 34.4(7) . .
C17' C16' C19' C20' -132.9(5) . .
C24' C19' C20' C21' -7.4(7) . .
C16' C19' C20' C21' 161.0(5) . .
C19' C20' C21' C22' -0.1(8) . .
C20' C21' C22' C23' 7.0(7) . .
C20' C21' C22' C25' -158.4(5) . .
C21' C22' C23' C24' -6.5(7) . .
C25' C22' C23' C24' 158.5(5) . .
C20' C19' C24' C23' 8.0(8) . .
C16' C19' C24' C23' -159.6(5) . .
C22' C23' C24' C19' -1.1(8) . .
C23' C22' C25' C30' -34.9(7) . .
C21' C22' C25' C30' 129.8(5) . .
C23' C22' C25' C26' 157.9(5) . .
C21' C22' C25' C26' -37.4(7) . .
C30' C25' C26' C27' -9.7(7) . .
C22' C25' C26' C27' 157.8(5) . .
C25' C26' C27' C28' 0.1(8) . .
C26' C27' C28' C29' 9.0(7) . .
C26' C27' C28' C1' -155.8(5) . 3_665
C27' C28' C29' C30' -8.2(7) . .
C1' C28' C29' C30' 157.3(5) 3_665 .
C28' C29' C30' C25' -1.7(8) . .
C26' C25' C30' C29' 10.5(7) . .
C22' C25' C30' C29' -157.3(5) . .
C4S O1S C1S C2S -11.5(7) . .
O1S C1S C2S C3S 29.1(7) . .
C1S C2S C3S C4S -34.3(6) . .
C1S O1S C4S C3S -11.5(7) . .
C2S C3S C4S O1S 28.7(6) . .
C8S O2S C5S C6S 3.6(14) . .
O2S C5S C6S C7S -13.7(13) . .
C5S C6S C7S C8S 17.9(13) . .
C5S O2S C8S C7S 7.9(14) . .
C6S C7S C8S O2S -16.1(13) . .
C12S O3S C9S C10S 18.0(13) . .
O3S C9S C10S C11S -11.1(19) . .
C9S C10S C11S C12S 0(2) . .
C9S O3S C12S C11S -17.5(14) . .
C10S C11S C12S O3S 10.5(19) . .
C16S O4S C13S C14S 18.2(8) . .
O4S C13S C14S C15S -31.0(8) . .
C13S C14S C15S C16S 31.2(7) . .
C13S O4S C16S C15S 2.4(7) . .
C14S C15S C16S O4S -21.0(7) . .
C20S O5S C17S C18S -8(5) . .
O5S C17S C18S C19S -30(3) . .
C17S C18S C19S C20S 57(3) . .
C17S O5S C20S C19S 40(4) . .
C18S C19S C20S O5S -54(2) . .
C24S O6S C21S C22S -3(3) . .
O6S C21S C22S C23S 6(2) . .
C21S C22S C23S C24S -9(3) . .
C21S O6S C24S C23S -1(3) . .
C22S C23S C24S O6S 6(2) . .
